data_7029806
loop_
_publ_author_name
'Zhang, Lei'
'Kuang, Xiaofei'
'Wu, Xiaoyuan'
'Yang, Wenbin'
'Lu, Canzhong'

_publ_section_title
;
 Supramolecular interactions induced hinge-like motion of a metal-organic
 framework accompanied by anisotropic thermal expansion.
;
_journal_issue 19
_journal_name_full 'Dalton transactions (Cambridge, England : 2003)'
_journal_page_first 7146
_journal_page_last 7152
_journal_paper_doi 10.1039/c3dt53580k
_journal_volume 43
_journal_year 2014
_chemical_formula_sum 'C72 H48 Ag4 Mo8 N24 O26'
_chemical_formula_weight 2864.34
_chemical_name_systematic
; 
 ? 
;
_space_group_IT_number 15
_symmetry_cell_setting monoclinic
_symmetry_space_group_name_Hall '-C 2yc'
_symmetry_space_group_name_H-M 'C 1 2/c 1'
_atom_sites_solution_hydrogens geom
_atom_sites_solution_primary direct
_atom_sites_solution_secondary difmap
_audit_creation_method SHELXL-97
_cell_angle_alpha 90.00
_cell_angle_beta 115.311(4)
_cell_angle_gamma 90.00
_cell_formula_units_Z 4
_cell_length_a 22.0639(8)
_cell_length_b 16.3382(4)
_cell_length_c 25.6170(10)
_cell_measurement_reflns_used 15032
_cell_measurement_temperature 190.00(10)
_cell_measurement_theta_max 29.2530
_cell_measurement_theta_min 3.2280
_cell_volume 8348.0(6)
_computing_structure_refinement 'SHELXL-97 (Sheldrick, 1997)'
_computing_structure_solution 'SHELXS-97 (Sheldrick, 1990)'
_diffrn_ambient_temperature 190.00(10)
_diffrn_detector_area_resol_mean 10.3503
_diffrn_measured_fraction_theta_full 0.958
_diffrn_measured_fraction_theta_max 0.958
_diffrn_measurement_device_type 'SuperNova, Dual, Cu at zero, Atlas'
_diffrn_measurement_method '\w scans'
_diffrn_radiation_monochromator mirror
_diffrn_radiation_source 'SuperNova (Mo) X-ray Source'
_diffrn_radiation_type MoK\a
_diffrn_radiation_wavelength 0.71073
_diffrn_reflns_av_R_equivalents 0.0281
_diffrn_reflns_av_sigmaI/netI 0.0346
_diffrn_reflns_limit_h_max 26
_diffrn_reflns_limit_h_min -26
_diffrn_reflns_limit_k_max 19
_diffrn_reflns_limit_k_min -14
_diffrn_reflns_limit_l_max 30
_diffrn_reflns_limit_l_min -27
_diffrn_reflns_number 17987
_diffrn_reflns_theta_full 25.00
_diffrn_reflns_theta_max 25.00
_diffrn_reflns_theta_min 3.07
_exptl_absorpt_coefficient_mu 2.166
_exptl_absorpt_correction_T_max 1.00000
_exptl_absorpt_correction_T_min 0.59944
_exptl_absorpt_correction_type multi-scan
_exptl_crystal_colour brown
_exptl_crystal_density_diffrn 2.279
_exptl_crystal_density_method 'not measured'
_exptl_crystal_description block-like
_exptl_crystal_F_000 5520
_exptl_crystal_size_max 0.31
_exptl_crystal_size_mid 0.13
_exptl_crystal_size_min 0.09
_refine_diff_density_max 1.845
_refine_diff_density_min -1.464
_refine_diff_density_rms 0.132
_refine_ls_extinction_method none
_refine_ls_goodness_of_fit_ref 1.057
_refine_ls_hydrogen_treatment constr
_refine_ls_matrix_type full
_refine_ls_number_parameters 605
_refine_ls_number_reflns 7055
_refine_ls_number_restraints 0
_refine_ls_restrained_S_all 1.057
_refine_ls_R_factor_all 0.0409
_refine_ls_R_factor_gt 0.0338
_refine_ls_shift/su_max 0.002
_refine_ls_shift/su_mean 0.000
_refine_ls_structure_factor_coef Fsqd
_refine_ls_weighting_details 'calc w=1/[\s^2^(Fo^2^)+(0.0400P)^2^+55.7980P] where P=(Fo^2^+2Fc^2^)/3'
_refine_ls_weighting_scheme calc
_refine_ls_wR_factor_gt 0.0840
_refine_ls_wR_factor_ref 0.0898
_reflns_number_gt 6123
_reflns_number_total 7055
_reflns_threshold_expression >2sigma(I)
_cod_data_source_file c3dt53580k2.cif
_cod_data_source_block B_190K
_cod_depositor_comments
;Adding full bibliography for
 ./tmp-cod-update-bibliographies-12899/cifs/7029806.cif.
;
_cod_original_cell_volume 8348.0(5)
_cod_original_sg_symbol_H-M C2/c
_cod_database_code 7029806

loop_
_symmetry_equiv_pos_as_xyz
'x, y, z'
'-x, y, -z+1/2'
'x+1/2, y+1/2, z'
'-x+1/2, y+1/2, -z+1/2'
'-x, -y, -z'
'x, -y, z-1/2'
'-x+1/2, -y+1/2, -z'
'x+1/2, -y+1/2, z-1/2'

loop_
_atom_site_label
_atom_site_type_symbol
_atom_site_fract_x
_atom_site_fract_y
_atom_site_fract_z
_atom_site_U_iso_or_equiv
_atom_site_adp_type
_atom_site_occupancy
_atom_site_symmetry_multiplicity
_atom_site_calc_flag
_atom_site_refinement_flags
Ag1 Ag -0.15593(2) 0.45744(3) -0.632172(17) 0.02545(12) Uani 1 1 d .
Ag2 Ag 0.32296(2) 0.25214(3) -0.132750(17) 0.02823(12) Uani 1 1 d .
Mo1 Mo 0.0000 0.46060(5) -0.7500 0.03375(19) Uani 1 2 d S
Mo2 Mo -0.00134(2) 0.58828(3) -0.639542(18) 0.01730(11) Uani 1 1 d .
Mo3 Mo -0.01051(2) 0.79168(3) -0.643672(19) 0.01779(11) Uani 1 1 d .
Mo4 Mo 0.0000 0.90534(5) -0.7500 0.02887(17) Uani 1 2 d S
Mo5 Mo -0.09146(2) 0.69332(3) -0.790980(19) 0.01683(11) Uani 1 1 d .
C16 C 0.1237(2) 0.2570(3) -0.4976(2) 0.0142(10) Uani 1 1 d .
C22 C 0.7780(3) 0.6377(3) 0.0092(2) 0.0211(11) Uani 1 1 d .
H22A H 0.7987 0.6341 0.0493 0.025 Uiso 1 1 calc R
C24 C 0.2351(3) 0.0650(3) -0.6117(2) 0.0201(11) Uani 1 1 d .
H24A H 0.2132 0.0583 -0.6515 0.024 Uiso 1 1 calc R
C25 C 0.5978(2) 0.4700(3) 0.0010(2) 0.0159(10) Uani 1 1 d .
C26 C 0.2981(2) 0.0842(3) -0.4951(2) 0.0173(11) Uani 1 1 d .
H26A H 0.3204 0.0886 -0.4551 0.021 Uiso 1 1 calc R
C28 C 0.0331(3) 0.3122(3) -0.5889(2) 0.0223(12) Uani 1 1 d .
H28A H 0.0545 0.2908 -0.6101 0.027 Uiso 1 1 calc R
C29 C 0.4437(3) 0.3430(3) -0.0351(2) 0.0214(11) Uani 1 1 d .
H29A H 0.4236 0.3148 -0.0152 0.026 Uiso 1 1 calc R
C30 C 0.5034(2) 0.3835(3) -0.0035(2) 0.0171(10) Uani 1 1 d .
H30A H 0.5230 0.3821 0.0367 0.021 Uiso 1 1 calc R
C32 C 0.0600(2) 0.3022(3) -0.5298(2) 0.0167(10) Uani 1 1 d .
C34 C 0.2099(2) 0.2269(3) -0.4123(2) 0.0179(11) Uani 1 1 d .
C35 C 0.6789(3) 0.4561(4) 0.1813(2) 0.0276(13) Uani 1 1 d .
H35A H 0.6348 0.4385 0.1614 0.033 Uiso 1 1 calc R
C36 C 0.7198(2) 0.6520(3) -0.1079(2) 0.0197(11) Uani 1 1 d .
H36A H 0.6998 0.6563 -0.1480 0.024 Uiso 1 1 calc R
C37 C 0.6825(2) 0.5518(3) 0.0068(2) 0.0166(10) Uani 1 1 d .
C38 C 0.5334(2) 0.4262(3) -0.0329(2) 0.0149(10) Uani 1 1 d .
C39 C 0.6805(2) 0.5021(3) 0.0883(2) 0.0166(10) Uani 1 1 d .
C40 C 0.2436(2) 0.2374(3) -0.3483(2) 0.0192(11) Uani 1 1 d .
C41 C 0.0261(3) 0.3356(3) -0.5000(2) 0.0214(11) Uani 1 1 d .
H41A H 0.0434 0.3309 -0.4601 0.026 Uiso 1 1 calc R
C42 C 0.7155(2) 0.6011(3) -0.0224(2) 0.0158(10) Uani 1 1 d .
C43 C 0.3259(2) 0.0409(3) -0.5259(2) 0.0189(11) Uani 1 1 d .
H43A H 0.3681 0.0177 -0.5057 0.023 Uiso 1 1 calc R
C44 C 0.6857(2) 0.6096(3) -0.0815(2) 0.0170(10) Uani 1 1 d .
H44A H 0.6436 0.5874 -0.1034 0.020 Uiso 1 1 calc R
C45 C 0.8085(3) 0.6797(3) -0.0206(2) 0.0232(12) Uani 1 1 d .
H45A H 0.8501 0.7036 0.0005 0.028 Uiso 1 1 calc R
C46 C -0.0265(2) 0.3547(3) -0.6159(2) 0.0222(12) Uani 1 1 d .
H46A H -0.0436 0.3629 -0.6555 0.027 Uiso 1 1 calc R
C47 C 0.2359(2) 0.1210(3) -0.5255(2) 0.0163(10) Uani 1 1 d .
C48 C -0.0332(3) 0.3754(4) -0.5304(2) 0.0253(12) Uani 1 1 d .
H48A H -0.0557 0.3973 -0.5101 0.030 Uiso 1 1 calc R
C49 C 0.2054(2) 0.1721(3) -0.4949(2) 0.0162(10) Uani 1 1 d .
C50 C 0.2039(2) 0.1101(3) -0.5848(2) 0.0184(11) Uani 1 1 d .
H50A H 0.1618 0.1329 -0.6061 0.022 Uiso 1 1 calc R
C51 C 0.8076(3) 0.5049(4) 0.2425(2) 0.0293(13) Uani 1 1 d .
H51A H 0.8519 0.5215 0.2632 0.035 Uiso 1 1 calc R
C52 C 0.5024(3) 0.4269(3) -0.0928(2) 0.0220(11) Uani 1 1 d .
H52A H 0.5205 0.4563 -0.1138 0.026 Uiso 1 1 calc R
C53 C 0.4438(3) 0.3830(3) -0.1204(2) 0.0230(12) Uani 1 1 d .
H53A H 0.4243 0.3815 -0.1605 0.028 Uiso 1 1 calc R
C54 C 0.2157(3) 0.2891(3) -0.3218(2) 0.0245(12) Uani 1 1 d .
H54A H 0.1775 0.3193 -0.3436 0.029 Uiso 1 1 calc R
C55 C 0.3023(3) 0.1975(3) -0.3151(2) 0.0248(12) Uani 1 1 d .
H55A H 0.3238 0.1650 -0.3319 0.030 Uiso 1 1 calc R
C56 C 0.3283(3) 0.2074(4) -0.2557(2) 0.0307(13) Uani 1 1 d .
H56A H 0.3678 0.1798 -0.2331 0.037 Uiso 1 1 calc R
C57 C 0.7123(2) 0.4924(3) 0.1520(2) 0.0204(11) Uani 1 1 d .
C58 C 0.7781(3) 0.5167(3) 0.1832(2) 0.0250(12) Uani 1 1 d .
H58A H 0.8021 0.5405 0.1648 0.030 Uiso 1 1 calc R
C59 C 0.7123(3) 0.4467(4) 0.2406(2) 0.0294(13) Uani 1 1 d .
H59A H 0.6896 0.4225 0.2600 0.035 Uiso 1 1 calc R
C60 C 0.2454(3) 0.2951(4) -0.2626(2) 0.0299(13) Uani 1 1 d .
H60A H 0.2261 0.3297 -0.2451 0.036 Uiso 1 1 calc R
N1 N -0.0607(2) 0.3847(3) -0.58778(18) 0.0202(9) Uani 1 1 d .
N2 N 0.2955(2) 0.0305(2) -0.58323(18) 0.0181(9) Uani 1 1 d .
N3 N 0.3008(2) 0.2536(3) -0.22886(19) 0.0275(11) Uani 1 1 d .
N4 N 0.1531(2) 0.2682(3) -0.44072(17) 0.0180(9) Uani 1 1 d .
N5 N 0.1480(2) 0.2101(3) -0.52740(18) 0.0172(9) Uani 1 1 d .
N6 N 0.2383(2) 0.1778(3) -0.43694(18) 0.0180(9) Uani 1 1 d .
N7 N 0.4134(2) 0.3423(3) -0.09275(18) 0.0204(9) Uani 1 1 d .
N8 N 0.7802(2) 0.6870(2) -0.07837(18) 0.0194(9) Uani 1 1 d .
N9 N 0.7761(2) 0.4711(3) 0.27159(19) 0.0282(11) Uani 1 1 d .
N10 N 0.6228(2) 0.4627(3) 0.05881(18) 0.0190(9) Uani 1 1 d .
N11 N 0.62633(19) 0.5113(2) -0.02696(17) 0.0159(9) Uani 1 1 d .
N12 N 0.7115(2) 0.5497(3) 0.06481(18) 0.0202(9) Uani 1 1 d .
O1 O 0.0619(3) 0.3969(4) -0.7054(3) 0.096(3) Uani 1 1 d .
O2 O -0.0347(2) 0.5133(2) -0.70680(17) 0.0321(9) Uani 1 1 d .
O3 O -0.07359(19) 0.5828(3) -0.63085(17) 0.0342(10) Uani 1 1 d .
O4 O 0.0520(2) 0.5243(3) -0.58730(18) 0.0383(10) Uani 1 1 d .
O5 O 0.03301(19) 0.6898(2) -0.60673(17) 0.0303(9) Uani 1 1 d .
O6 O -0.0517(2) 0.6853(2) -0.71407(17) 0.0376(10) Uani 1 1 d .
O7 O -0.0753(2) 0.6039(3) -0.82271(18) 0.0369(10) Uani 1 1 d .
O8 O -0.17593(18) 0.6990(2) -0.81620(19) 0.0361(10) Uani 1 1 d .
O9 O -0.0792(2) 0.7871(3) -0.62944(19) 0.0372(10) Uani 1 1 d .
O10 O 0.0407(2) 0.8568(3) -0.59368(18) 0.0385(10) Uani 1 1 d .
O11 O -0.0495(2) 0.8587(2) -0.71240(17) 0.0333(10) Uani 1 1 d .
O12 O -0.06363(19) 0.7829(2) -0.81514(17) 0.0309(9) Uani 1 1 d .
O13 O 0.0569(2) 0.9672(3) -0.70007(19) 0.0457(11) Uani 1 1 d .

loop_
_atom_site_aniso_label
_atom_site_aniso_U_11
_atom_site_aniso_U_22
_atom_site_aniso_U_33
_atom_site_aniso_U_23
_atom_site_aniso_U_13
_atom_site_aniso_U_12
Ag1 0.0210(2) 0.0368(3) 0.0165(2) 0.00199(17) 0.00603(19) 0.01126(18)
Ag2 0.0291(2) 0.0382(3) 0.0162(2) 0.00065(18) 0.0085(2) -0.01323(19)
Mo1 0.0358(4) 0.0400(4) 0.0396(5) 0.000 0.0297(4) 0.000
Mo2 0.0188(2) 0.0208(2) 0.0114(2) 0.00105(17) 0.0056(2) 0.00036(18)
Mo3 0.0219(2) 0.0183(2) 0.0151(2) -0.00312(18) 0.0097(2) 0.00044(18)
Mo4 0.0274(4) 0.0420(4) 0.0178(4) 0.000 0.0102(3) 0.000
Mo5 0.0146(2) 0.0170(2) 0.0164(2) 0.00186(17) 0.0042(2) 0.00027(17)
C16 0.016(2) 0.013(2) 0.015(3) 0.0035(19) 0.007(2) -0.0017(19)
C22 0.028(3) 0.020(3) 0.014(3) 0.003(2) 0.008(2) -0.004(2)
C24 0.021(3) 0.024(3) 0.014(3) 0.001(2) 0.007(2) 0.002(2)
C25 0.016(2) 0.014(2) 0.016(3) -0.001(2) 0.005(2) 0.007(2)
C26 0.014(2) 0.021(3) 0.016(3) 0.001(2) 0.005(2) 0.001(2)
C28 0.021(3) 0.027(3) 0.020(3) -0.004(2) 0.010(2) 0.001(2)
C29 0.022(3) 0.023(3) 0.021(3) 0.003(2) 0.012(2) -0.001(2)
C30 0.020(3) 0.019(3) 0.012(3) 0.000(2) 0.006(2) 0.000(2)
C32 0.015(3) 0.016(3) 0.015(3) -0.001(2) 0.003(2) 0.001(2)
C34 0.017(3) 0.019(3) 0.016(3) 0.000(2) 0.006(2) -0.003(2)
C35 0.017(3) 0.041(3) 0.020(3) 0.002(3) 0.004(2) -0.005(2)
C36 0.019(3) 0.020(3) 0.016(3) 0.004(2) 0.004(2) 0.002(2)
C37 0.016(3) 0.016(3) 0.018(3) -0.001(2) 0.007(2) 0.001(2)
C38 0.011(2) 0.017(2) 0.013(3) 0.004(2) 0.002(2) 0.0035(19)
C39 0.018(3) 0.016(3) 0.014(3) 0.000(2) 0.006(2) 0.003(2)
C40 0.021(3) 0.020(3) 0.017(3) 0.003(2) 0.008(2) 0.000(2)
C41 0.022(3) 0.027(3) 0.015(3) 0.002(2) 0.008(2) 0.006(2)
C42 0.017(3) 0.013(2) 0.021(3) -0.001(2) 0.010(2) 0.0011(19)
C43 0.017(3) 0.020(3) 0.019(3) 0.001(2) 0.007(2) 0.003(2)
C44 0.013(2) 0.017(3) 0.020(3) 0.001(2) 0.006(2) 0.002(2)
C45 0.019(3) 0.024(3) 0.024(3) 0.001(2) 0.007(2) -0.006(2)
C46 0.018(3) 0.030(3) 0.015(3) -0.002(2) 0.004(2) -0.001(2)
C47 0.021(3) 0.012(2) 0.019(3) 0.001(2) 0.011(2) -0.002(2)
C48 0.021(3) 0.034(3) 0.022(3) 0.000(2) 0.010(3) 0.011(2)
C49 0.016(3) 0.012(2) 0.022(3) 0.004(2) 0.009(2) -0.001(2)
C50 0.016(3) 0.018(3) 0.019(3) 0.003(2) 0.005(2) 0.004(2)
C51 0.024(3) 0.036(3) 0.020(3) 0.001(3) 0.001(3) -0.002(3)
C52 0.023(3) 0.024(3) 0.023(3) 0.003(2) 0.013(3) -0.002(2)
C53 0.023(3) 0.029(3) 0.014(3) -0.001(2) 0.005(2) -0.004(2)
C54 0.023(3) 0.032(3) 0.018(3) 0.000(2) 0.008(3) 0.009(2)
C55 0.025(3) 0.029(3) 0.018(3) -0.002(2) 0.008(3) 0.007(2)
C56 0.027(3) 0.042(4) 0.017(3) 0.005(3) 0.004(3) 0.010(3)
C57 0.021(3) 0.021(3) 0.015(3) 0.003(2) 0.004(2) 0.001(2)
C58 0.026(3) 0.022(3) 0.024(3) -0.003(2) 0.008(3) -0.007(2)
C59 0.025(3) 0.043(4) 0.019(3) 0.010(3) 0.008(3) 0.000(3)
C60 0.032(3) 0.036(3) 0.021(3) -0.004(3) 0.011(3) 0.006(3)
N1 0.017(2) 0.022(2) 0.019(2) 0.0004(18) 0.004(2) 0.0030(18)
N2 0.020(2) 0.015(2) 0.020(2) -0.0032(18) 0.009(2) -0.0003(17)
N3 0.027(3) 0.037(3) 0.016(2) -0.003(2) 0.007(2) 0.001(2)
N4 0.019(2) 0.022(2) 0.015(2) 0.0022(18) 0.008(2) 0.0036(18)
N5 0.016(2) 0.019(2) 0.016(2) -0.0010(18) 0.0056(19) -0.0018(18)
N6 0.015(2) 0.022(2) 0.017(2) -0.0032(18) 0.0066(19) 0.0015(17)
N7 0.018(2) 0.022(2) 0.019(2) -0.0031(19) 0.006(2) -0.0044(18)
N8 0.022(2) 0.017(2) 0.020(2) 0.0030(18) 0.009(2) -0.0021(18)
N9 0.027(3) 0.036(3) 0.016(2) 0.001(2) 0.004(2) 0.003(2)
N10 0.020(2) 0.018(2) 0.016(2) 0.0030(18) 0.006(2) -0.0018(18)
N11 0.016(2) 0.014(2) 0.018(2) -0.0006(17) 0.0082(19) -0.0005(17)
N12 0.018(2) 0.024(2) 0.019(2) -0.0012(18) 0.008(2) -0.0035(18)
O1 0.117(5) 0.093(5) 0.126(6) 0.072(4) 0.098(5) 0.072(4)
O2 0.043(2) 0.028(2) 0.026(2) -0.0022(17) 0.015(2) -0.0007(18)
O3 0.030(2) 0.040(3) 0.033(2) -0.0046(19) 0.014(2) -0.0082(19)
O4 0.038(2) 0.041(3) 0.029(2) 0.009(2) 0.008(2) 0.002(2)
O5 0.032(2) 0.035(2) 0.025(2) -0.0019(17) 0.0130(19) -0.0029(18)
O6 0.057(3) 0.029(2) 0.019(2) 0.0000(17) 0.009(2) -0.002(2)
O7 0.045(3) 0.033(2) 0.042(3) -0.008(2) 0.028(2) -0.0108(19)
O8 0.018(2) 0.031(2) 0.052(3) 0.015(2) 0.009(2) -0.0017(17)
O9 0.034(2) 0.037(2) 0.044(3) 0.001(2) 0.020(2) 0.0008(19)
O10 0.044(3) 0.043(3) 0.034(2) -0.015(2) 0.023(2) -0.015(2)
O11 0.038(2) 0.033(2) 0.034(2) -0.0033(19) 0.019(2) 0.0042(18)
O12 0.034(2) 0.032(2) 0.035(2) 0.0016(18) 0.022(2) 0.0017(18)
O13 0.052(3) 0.044(3) 0.038(3) 0.000(2) 0.016(2) -0.001(2)

loop_
_atom_type_symbol
_atom_type_description
_atom_type_scat_dispersion_real
_atom_type_scat_dispersion_imag
_atom_type_scat_source
C C 0.0033 0.0016 'International Tables Vol C Tables 4.2.6.8 and 6.1.1.4'
H H 0.0000 0.0000 'International Tables Vol C Tables 4.2.6.8 and 6.1.1.4'
N N 0.0061 0.0033 'International Tables Vol C Tables 4.2.6.8 and 6.1.1.4'
O O 0.0106 0.0060 'International Tables Vol C Tables 4.2.6.8 and 6.1.1.4'
Mo Mo -1.6832 0.6857 'International Tables Vol C Tables 4.2.6.8 and 6.1.1.4'
Ag Ag -0.8971 1.1015 'International Tables Vol C Tables 4.2.6.8 and 6.1.1.4'

loop_
_geom_angle_atom_site_label_1
_geom_angle_atom_site_label_2
_geom_angle_atom_site_label_3
_geom_angle
_geom_angle_site_symmetry_1
_geom_angle_site_symmetry_3
N1 Ag1 N9 129.53(16) . 1_454
N1 Ag1 N2 123.34(15) . 3_455
N9 Ag1 N2 107.10(16) 1_454 3_455
N8 Ag2 N3 135.54(16) 3_445 .
N8 Ag2 N7 122.09(15) 3_445 .
N3 Ag2 N7 102.36(16) . .
O1 Mo1 O1 105.0(6) 2_553 .
O1 Mo1 O2 107.9(2) 2_553 2_553
O1 Mo1 O2 105.8(2) . 2_553
O1 Mo1 O2 105.8(2) 2_553 .
O1 Mo1 O2 107.9(2) . .
O2 Mo1 O2 123.2(3) 2_553 .
O3 Mo2 O4 103.6(2) . .
O3 Mo2 O5 102.15(18) . .
O4 Mo2 O5 100.37(19) . .
O3 Mo2 O2 93.44(18) . .
O4 Mo2 O2 100.26(19) . .
O5 Mo2 O2 150.32(16) . .
O3 Mo2 O7 163.93(17) . 2_553
O4 Mo2 O7 90.75(17) . 2_553
O5 Mo2 O7 81.97(16) . 2_553
O2 Mo2 O7 76.66(16) . 2_553
O3 Mo2 O6 89.87(18) . .
O4 Mo2 O6 166.36(18) . .
O5 Mo2 O6 74.21(16) . .
O2 Mo2 O6 80.80(15) . .
O7 Mo2 O6 76.19(15) 2_553 .
O10 Mo3 O9 103.5(2) . .
O10 Mo3 O11 103.2(2) . .
O9 Mo3 O11 97.45(18) . .
O10 Mo3 O5 98.0(2) . .
O9 Mo3 O5 99.03(18) . .
O11 Mo3 O5 149.18(16) . .
O10 Mo3 O12 90.64(17) . 2_553
O9 Mo3 O12 165.29(18) . 2_553
O11 Mo3 O12 75.17(15) . 2_553
O5 Mo3 O12 82.56(15) . 2_553
O10 Mo3 O6 162.54(18) . .
O9 Mo3 O6 92.48(18) . .
O11 Mo3 O6 81.21(15) . .
O5 Mo3 O6 72.24(15) . .
O12 Mo3 O6 73.98(15) 2_553 .
O13 Mo4 O13 106.6(3) . 2_553
O13 Mo4 O11 102.8(2) . 2_553
O13 Mo4 O11 105.0(2) 2_553 2_553
O13 Mo4 O11 105.0(2) . .
O13 Mo4 O11 102.8(2) 2_553 .
O11 Mo4 O11 132.6(2) 2_553 .
O8 Mo5 O7 105.9(2) . .
O8 Mo5 O6 111.5(2) . .
O7 Mo5 O6 110.1(2) . .
O8 Mo5 O12 107.84(18) . .
O7 Mo5 O12 110.26(18) . .
O6 Mo5 O12 111.17(19) . .
N4 C16 N5 125.0(4) . .
N4 C16 C32 116.3(4) . .
N5 C16 C32 118.7(4) . .
C45 C22 C42 118.7(5) . .
N2 C24 C50 123.1(5) . .
N11 C25 N10 125.1(4) . .
N11 C25 C38 118.9(4) . .
N10 C25 C38 116.0(4) . .
C47 C26 C43 118.2(5) . .
C32 C28 C46 118.8(5) . .
N7 C29 C30 123.5(4) . .
C29 C30 C38 118.5(4) . .
C28 C32 C41 118.4(5) . .
C28 C32 C16 122.1(4) . .
C41 C32 C16 119.5(4) . .
N4 C34 N6 124.8(4) . .
N4 C34 C40 116.9(4) . .
N6 C34 C40 118.3(4) . .
C59 C35 C57 118.9(5) . .
N8 C36 C44 123.3(5) . .
N11 C37 N12 124.7(4) . .
N11 C37 C42 117.4(4) . .
N12 C37 C42 117.9(4) . .
C30 C38 C52 118.8(4) . .
C30 C38 C25 118.8(4) . .
C52 C38 C25 122.4(4) . .
N12 C39 N10 125.0(4) . .
N12 C39 C57 117.7(4) . .
N10 C39 C57 117.4(4) . .
C55 C40 C54 119.0(5) . .
C55 C40 C34 121.5(5) . .
C54 C40 C34 119.5(5) . .
C48 C41 C32 118.9(5) . .
C44 C42 C22 118.9(4) . .
C44 C42 C37 120.2(4) . .
C22 C42 C37 120.9(4) . .
N2 C43 C26 123.7(5) . .
C42 C44 C36 118.8(4) . .
N8 C45 C22 122.8(5) . .
N1 C46 C28 123.3(5) . .
C50 C47 C26 118.4(4) . .
C50 C47 C49 121.0(4) . .
C26 C47 C49 120.5(4) . .
N1 C48 C41 123.6(5) . .
N5 C49 N6 125.2(4) . .
N5 C49 C47 117.1(4) . .
N6 C49 C47 117.8(4) . .
C24 C50 C47 119.2(5) . .
N9 C51 C58 123.8(5) . .
C53 C52 C38 118.2(5) . .
N7 C53 C52 123.9(5) . .
C60 C54 C40 118.9(5) . .
C40 C55 C56 117.6(5) . .
N3 C56 C55 124.5(5) . .
C58 C57 C35 118.6(5) . .
C58 C57 C39 119.5(4) . .
C35 C57 C39 121.9(5) . .
C57 C58 C51 118.6(5) . .
N9 C59 C35 123.0(5) . .
N3 C60 C54 123.3(5) . .
C46 N1 C48 117.0(4) . .
C46 N1 Ag1 122.7(3) . .
C48 N1 Ag1 120.0(3) . .
C43 N2 C24 117.3(4) . .
C43 N2 Ag1 122.1(3) . 3_545
C24 N2 Ag1 120.6(3) . 3_545
C56 N3 C60 116.5(5) . .
C56 N3 Ag2 127.8(4) . .
C60 N3 Ag2 114.5(3) . .
C16 N4 C34 115.6(4) . .
C49 N5 C16 114.4(4) . .
C34 N6 C49 114.9(4) . .
C29 N7 C53 116.9(4) . .
C29 N7 Ag2 114.8(3) . .
C53 N7 Ag2 127.4(3) . .
C45 N8 C36 117.6(4) . .
C45 N8 Ag2 127.1(3) . 3
C36 N8 Ag2 115.3(3) . 3
C51 N9 C59 117.1(5) . .
C51 N9 Ag1 112.6(4) . 1_656
C59 N9 Ag1 130.1(4) . 1_656
C39 N10 C25 115.0(4) . .
C25 N11 C37 115.1(4) . .
C39 N12 C37 114.8(4) . .
Mo1 O2 Mo2 136.7(2) . .
Mo2 O5 Mo3 121.2(2) . .
Mo5 O6 Mo2 141.3(2) . .
Mo5 O6 Mo3 128.9(2) . .
Mo2 O6 Mo3 88.99(13) . .
Mo5 O7 Mo2 127.7(2) . 2_553
Mo4 O11 Mo3 124.1(2) . .
Mo5 O12 Mo3 128.6(2) . 2_553

loop_
_geom_bond_atom_site_label_1
_geom_bond_atom_site_label_2
_geom_bond_distance
_geom_bond_site_symmetry_2
Ag1 N1 2.254(4) .
Ag1 N9 2.284(4) 1_454
Ag1 N2 2.300(4) 3_455
Ag2 N8 2.255(4) 3_445
Ag2 N3 2.296(4) .
Ag2 N7 2.336(4) .
Mo1 O1 1.709(6) 2_553
Mo1 O1 1.709(6) .
Mo1 O2 1.811(4) 2_553
Mo1 O2 1.811(4) .
Mo2 O3 1.704(4) .
Mo2 O4 1.710(4) .
Mo2 O5 1.868(4) .
Mo2 O2 1.981(4) .
Mo2 O7 2.292(4) 2_553
Mo2 O6 2.362(4) .
Mo3 O10 1.677(4) .
Mo3 O9 1.705(4) .
Mo3 O11 1.935(4) .
Mo3 O5 1.952(4) .
Mo3 O12 2.299(4) 2_553
Mo3 O6 2.387(4) .
Mo4 O13 1.691(5) .
Mo4 O13 1.691(5) 2_553
Mo4 O11 1.897(4) 2_553
Mo4 O11 1.897(4) .
Mo5 O8 1.694(4) .
Mo5 O7 1.781(4) .
Mo5 O6 1.786(4) .
Mo5 O12 1.797(4) .
C16 N4 1.331(6) .
C16 N5 1.345(6) .
C16 C32 1.486(7) .
C22 C45 1.394(7) .
C22 C42 1.399(7) .
C24 N2 1.341(6) .
C24 C50 1.378(7) .
C25 N11 1.323(6) .
C25 N10 1.346(6) .
C25 C38 1.494(7) .
C26 C47 1.392(7) .
C26 C43 1.384(7) .
C28 C32 1.378(7) .
C28 C46 1.382(7) .
C29 N7 1.335(7) .
C29 C30 1.385(7) .
C30 C38 1.385(7) .
C32 C41 1.389(7) .
C34 N4 1.332(6) .
C34 N6 1.332(6) .
C34 C40 1.493(7) .
C35 C59 1.386(8) .
C35 C57 1.391(7) .
C36 N8 1.348(6) .
C36 C44 1.391(7) .
C37 N11 1.344(6) .
C37 N12 1.345(6) .
C37 C42 1.484(7) .
C38 C52 1.388(7) .
C39 N12 1.337(6) .
C39 N10 1.335(6) .
C39 C57 1.483(7) .
C40 C55 1.372(7) .
C40 C54 1.383(7) .
C41 C48 1.368(7) .
C42 C44 1.376(7) .
C43 N2 1.338(6) .
C45 N8 1.344(7) .
C46 N1 1.338(6) .
C47 C50 1.385(7) .
C47 C49 1.489(7) .
C48 N1 1.337(7) .
C49 N5 1.333(6) .
C49 N6 1.349(6) .
C51 N9 1.338(7) .
C51 C58 1.385(8) .
C52 C53 1.379(7) .
C53 N7 1.342(7) .
C54 C60 1.374(8) .
C55 C56 1.388(8) .
C56 N3 1.330(7) .
C57 C58 1.383(7) .
C59 N9 1.347(7) .
C60 N3 1.340(7) .
N2 Ag1 2.300(4) 3_545
N8 Ag2 2.255(4) 3
N9 Ag1 2.284(4) 1_656
O7 Mo2 2.292(4) 2_553
O12 Mo3 2.299(4) 2_553
